data_4070020
loop_
_publ_author_name
'Song, Li-Cheng'
'Gao, Wei'
'Feng, Cui-Ping'
'Wang, De-Fu'
'Hu, Qing-Mei'

_publ_section_title
;
 Investigations on Synthesis, Structure, and Properties of New Butterfly
 [2Fe2Se] Cluster Complexes Relevant to Active Sites of Some Hydrogenases
;
_journal_issue 20
_journal_name_full Organometallics
_journal_page_first 6121
_journal_paper_doi 10.1021/om900572t
_journal_volume 28
_journal_year 2009
_chemical_formula_moiety 'C34 H26 Cl3 Fe2 O7 P Se2'
_chemical_formula_sum 'C34 H26 Cl3 Fe2 O7 P Se2'
_chemical_formula_weight 953.49
_chemical_name_systematic
; 
 ? 
;
_space_group_IT_number 2
_symmetry_cell_setting triclinic
_symmetry_space_group_name_Hall '-P 1'
_symmetry_space_group_name_H-M 'P -1'
_atom_sites_solution_hydrogens geom
_atom_sites_solution_primary direct
_atom_sites_solution_secondary difmap
_audit_creation_method SHELXL-97
_cell_angle_alpha 99.005(10)
_cell_angle_beta 90.353(12)
_cell_angle_gamma 94.881(8)
_cell_formula_units_Z 4
_cell_length_a 10.3184(8)
_cell_length_b 15.9031(11)
_cell_length_c 22.649(2)
_cell_measurement_reflns_used 3944
_cell_measurement_temperature 113(2)
_cell_measurement_theta_max 30.1
_cell_measurement_theta_min 1.5
_cell_volume 3656.7(5)
_computing_cell_refinement CrystalClear
_computing_data_collection CrystalClear
_computing_data_reduction CrystalClear
_computing_publication_material 'CrystalStructure 3.7.0'
_computing_structure_refinement 'SHELXL-97 (Sheldrick, 1997)'
_computing_structure_solution 'SHELXS-97 (Sheldrick, 1990)'
_diffrn_ambient_temperature 113(2)
_diffrn_detector_area_resol_mean 7.31
_diffrn_measured_fraction_theta_full 0.982
_diffrn_measured_fraction_theta_max 0.982
_diffrn_measurement_device_type 'Rigaku Saturn CCD area detector'
_diffrn_measurement_method '\w and \f scans'
_diffrn_radiation_monochromator confocal
_diffrn_radiation_source 'rotating anode'
_diffrn_radiation_type MoK\a
_diffrn_radiation_wavelength 0.71070
_diffrn_reflns_av_R_equivalents 0.0457
_diffrn_reflns_av_sigmaI/netI 0.0939
_diffrn_reflns_limit_h_max 13
_diffrn_reflns_limit_h_min -13
_diffrn_reflns_limit_k_max 20
_diffrn_reflns_limit_k_min -20
_diffrn_reflns_limit_l_max 26
_diffrn_reflns_limit_l_min -29
_diffrn_reflns_number 31100
_diffrn_reflns_theta_full 27.87
_diffrn_reflns_theta_max 27.87
_diffrn_reflns_theta_min 1.70
_diffrn_standards_decay_% 0
_diffrn_standards_interval_count 0
_diffrn_standards_interval_time 0
_diffrn_standards_number 0
_exptl_absorpt_coefficient_mu 3.093
_exptl_absorpt_correction_T_max 0.9407
_exptl_absorpt_correction_T_min 0.8863
_exptl_absorpt_correction_type multi-scan
_exptl_absorpt_process_details CrystalClear
_exptl_crystal_colour red
_exptl_crystal_density_diffrn 1.732
_exptl_crystal_density_method 'not measured'
_exptl_crystal_description block
_exptl_crystal_F_000 1888
_exptl_crystal_size_max 0.04
_exptl_crystal_size_mid 0.02
_exptl_crystal_size_min 0.02
_refine_diff_density_max 0.858
_refine_diff_density_min -0.987
_refine_diff_density_rms 0.141
_refine_ls_extinction_coef 0.00126(11)
_refine_ls_extinction_expression Fc^*^=kFc[1+0.001xFc^2^\l^3^/sin(2\q)]^-1/4^
_refine_ls_extinction_method SHELXL
_refine_ls_goodness_of_fit_ref 1.048
_refine_ls_hydrogen_treatment constr
_refine_ls_matrix_type full
_refine_ls_number_parameters 884
_refine_ls_number_reflns 17118
_refine_ls_number_restraints 0
_refine_ls_restrained_S_all 1.048
_refine_ls_R_factor_all 0.0889
_refine_ls_R_factor_gt 0.0568
_refine_ls_shift/su_max 0.001
_refine_ls_shift/su_mean 0.000
_refine_ls_structure_factor_coef Fsqd
_refine_ls_weighting_details 'calc w=1/[\s^2^(Fo^2^)+(0.0442P)^2^+0.9281P] where P=(Fo^2^+2Fc^2^)/3'
_refine_ls_weighting_scheme calc
_refine_ls_wR_factor_gt 0.1040
_refine_ls_wR_factor_ref 0.1194
_reflns_number_gt 12106
_reflns_number_total 17118
_reflns_threshold_expression >2sigma(I)
_cod_data_source_file om900572t_si_003.cif
_cod_data_source_block shelxl
_cod_original_cell_volume 3656.8(5)
_cod_database_code 4070020

loop_
_symmetry_equiv_pos_as_xyz
'x, y, z'
'-x, -y, -z'

loop_
_atom_site_label
_atom_site_type_symbol
_atom_site_fract_x
_atom_site_fract_y
_atom_site_fract_z
_atom_site_U_iso_or_equiv
_atom_site_adp_type
_atom_site_occupancy
_atom_site_symmetry_multiplicity
_atom_site_calc_flag
_atom_site_refinement_flags
Se1 Se 0.12591(4) 0.90348(3) 0.63346(2) 0.01804(11) Uani 1 1 d .
Se2 Se -0.00151(4) 0.70620(3) 0.60173(2) 0.01859(11) Uani 1 1 d .
Se3 Se 0.48435(4) 0.71008(3) -0.05182(2) 0.01792(11) Uani 1 1 d .
Se4 Se 0.62212(4) 0.90448(3) -0.031858(19) 0.01698(11) Uani 1 1 d .
Fe1 Fe 0.20674(6) 0.76704(4) 0.63948(3) 0.01621(15) Uani 1 1 d .
Fe2 Fe -0.00398(6) 0.81237(5) 0.68808(3) 0.02078(16) Uani 1 1 d .
Fe3 Fe 0.69275(6) 0.76912(4) -0.07590(3) 0.01556(14) Uani 1 1 d .
Fe4 Fe 0.48138(6) 0.82564(5) -0.10745(3) 0.01927(16) Uani 1 1 d .
Cl1 Cl 0.23179(13) 0.39460(10) 0.59148(6) 0.0357(3) Uani 1 1 d .
Cl2 Cl 0.16780(14) 0.41376(10) 0.71649(6) 0.0406(4) Uani 1 1 d .
Cl3 Cl 0.40513(14) 0.34064(10) 0.67621(7) 0.0434(4) Uani 1 1 d .
Cl4 Cl 0.26230(15) 0.59822(10) 0.11345(6) 0.0439(4) Uani 1 1 d .
Cl5 Cl 0.08827(14) 0.66091(12) 0.20559(7) 0.0522(4) Uani 1 1 d .
Cl6 Cl 0.31654(17) 0.58209(11) 0.23588(7) 0.0535(4) Uani 1 1 d .
P1 P 0.34476(11) 0.72289(8) 0.56701(5) 0.0163(2) Uani 1 1 d .
P2 P 0.84155(11) 0.72934(8) -0.01455(5) 0.0163(2) Uani 1 1 d .
O1 O 0.2159(3) 0.6127(2) 0.69373(16) 0.0332(9) Uani 1 1 d .
O2 O 0.3938(3) 0.8661(2) 0.72599(16) 0.0345(9) Uani 1 1 d .
O3 O -0.2628(3) 0.8768(3) 0.68220(19) 0.0434(10) Uani 1 1 d .
O4 O -0.0800(4) 0.6706(3) 0.75301(17) 0.0432(11) Uani 1 1 d .
O5 O 0.1131(4) 0.9202(3) 0.79581(17) 0.0480(12) Uani 1 1 d .
O6 O 0.7004(3) 0.6126(2) -0.16217(16) 0.0339(9) Uani 1 1 d .
O7 O 0.8556(3) 0.8613(2) -0.15371(15) 0.0333(9) Uani 1 1 d .
O8 O 0.2290(3) 0.8906(3) -0.07226(18) 0.0406(10) Uani 1 1 d .
O9 O 0.4164(4) 0.6946(3) -0.21227(16) 0.0370(9) Uani 1 1 d .
O10 O 0.5773(4) 0.9571(3) -0.17849(16) 0.0376(10) Uani 1 1 d .
O11 O -0.0025(3) 0.8368(2) 0.45424(13) 0.0200(7) Uani 1 1 d .
O12 O 0.1966(3) 0.9013(2) 0.44148(14) 0.0257(8) Uani 1 1 d .
O13 O 0.4936(3) 0.8244(2) 0.12830(13) 0.0223(7) Uani 1 1 d .
O14 O 0.6931(3) 0.8870(2) 0.15866(14) 0.0302(9) Uani 1 1 d .
C1 C 0.2135(4) 0.6736(3) 0.6723(2) 0.0225(10) Uani 1 1 d .
C2 C 0.3226(5) 0.8263(3) 0.6911(2) 0.0223(11) Uani 1 1 d .
C3 C -0.1616(5) 0.8523(4) 0.6844(2) 0.0309(12) Uani 1 1 d .
C4 C -0.0494(5) 0.7264(4) 0.7282(2) 0.0282(12) Uani 1 1 d .
C5 C 0.0650(5) 0.8781(4) 0.7546(2) 0.0326(13) Uani 1 1 d .
C6 C 0.6989(4) 0.6744(3) -0.1276(2) 0.0221(10) Uani 1 1 d .
C7 C 0.7956(4) 0.8260(3) -0.1210(2) 0.0224(10) Uani 1 1 d .
C8 C 0.3262(5) 0.8649(3) -0.0867(2) 0.0274(11) Uani 1 1 d .
C9 C 0.4403(5) 0.7463(3) -0.1717(2) 0.0251(11) Uani 1 1 d .
C10 C 0.5378(5) 0.9050(4) -0.1519(2) 0.0297(12) Uani 1 1 d .
C11 C 0.0307(4) 0.9060(3) 0.55751(19) 0.0193(10) Uani 1 1 d .
H11A H -0.0619 0.9138 0.5660 0.023 Uiso 1 1 calc R
H11B H 0.0674 0.9552 0.5393 0.023 Uiso 1 1 calc R
C12 C 0.0399(4) 0.8248(3) 0.51404(19) 0.0178(10) Uani 1 1 d .
H12 H 0.1323 0.8102 0.5125 0.021 Uiso 1 1 calc R
C13 C -0.0456(4) 0.7496(3) 0.5280(2) 0.0226(10) Uani 1 1 d .
H13A H -0.0431 0.7024 0.4940 0.027 Uiso 1 1 calc R
H13B H -0.1363 0.7656 0.5309 0.027 Uiso 1 1 calc R
C14 C 0.0897(5) 0.8735(3) 0.4214(2) 0.0209(10) Uani 1 1 d .
C15 C 0.0439(4) 0.8733(3) 0.3590(2) 0.0210(10) Uani 1 1 d .
C16 C 0.1191(4) 0.9235(3) 0.3245(2) 0.0235(11) Uani 1 1 d .
H16 H 0.1956 0.9562 0.3414 0.028 Uiso 1 1 calc R
C17 C 0.0830(5) 0.9259(4) 0.2662(2) 0.0288(12) Uani 1 1 d .
H17 H 0.1340 0.9606 0.2430 0.035 Uiso 1 1 calc R
C18 C -0.0274(5) 0.8779(4) 0.2417(2) 0.0302(12) Uani 1 1 d .
H18 H -0.0523 0.8797 0.2015 0.036 Uiso 1 1 calc R
C19 C -0.1021(5) 0.8272(4) 0.2752(2) 0.0275(12) Uani 1 1 d .
H19 H -0.1779 0.7940 0.2581 0.033 Uiso 1 1 calc R
C20 C -0.0656(4) 0.8251(3) 0.3341(2) 0.0238(11) Uani 1 1 d .
H20 H -0.1164 0.7902 0.3572 0.029 Uiso 1 1 calc R
C21 C 0.4579(4) 0.6530(3) 0.5940(2) 0.0204(10) Uani 1 1 d .
C22 C 0.4693(4) 0.5682(3) 0.5702(2) 0.0214(10) Uani 1 1 d .
H22 H 0.4187 0.5424 0.5360 0.026 Uiso 1 1 calc R
C23 C 0.5554(5) 0.5202(4) 0.5966(2) 0.0306(12) Uani 1 1 d .
H23 H 0.5628 0.4621 0.5802 0.037 Uiso 1 1 calc R
C24 C 0.6292(5) 0.5579(4) 0.6465(2) 0.0333(13) Uani 1 1 d .
H24 H 0.6860 0.5252 0.6649 0.040 Uiso 1 1 calc R
C25 C 0.6206(5) 0.6424(4) 0.6697(2) 0.0357(14) Uani 1 1 d .
H25 H 0.6724 0.6683 0.7036 0.043 Uiso 1 1 calc R
C26 C 0.5362(5) 0.6899(4) 0.6436(2) 0.0305(12) Uani 1 1 d .
H26 H 0.5314 0.7484 0.6596 0.037 Uiso 1 1 calc R
C27 C 0.2660(4) 0.6600(3) 0.5000(2) 0.0187(10) Uani 1 1 d .
C28 C 0.1924(4) 0.5827(3) 0.5040(2) 0.0202(10) Uani 1 1 d .
H28 H 0.1902 0.5613 0.5409 0.024 Uiso 1 1 calc R
C29 C 0.1233(4) 0.5374(3) 0.4550(2) 0.0239(11) Uani 1 1 d .
H29 H 0.0772 0.4839 0.4579 0.029 Uiso 1 1 calc R
C30 C 0.1211(5) 0.5703(4) 0.4012(2) 0.0290(12) Uani 1 1 d .
H30 H 0.0723 0.5397 0.3678 0.035 Uiso 1 1 calc R
C31 C 0.1894(5) 0.6467(3) 0.3967(2) 0.0259(11) Uani 1 1 d .
H31 H 0.1868 0.6692 0.3603 0.031 Uiso 1 1 calc R
C32 C 0.2633(4) 0.6920(3) 0.4458(2) 0.0216(10) Uani 1 1 d .
H32 H 0.3116 0.7445 0.4421 0.026 Uiso 1 1 calc R
C33 C 0.4636(4) 0.7980(3) 0.53825(19) 0.0173(9) Uani 1 1 d .
C34 C 0.5532(4) 0.7671(3) 0.4957(2) 0.0214(10) Uani 1 1 d .
H34 H 0.5473 0.7080 0.4795 0.026 Uiso 1 1 calc R
C35 C 0.6502(5) 0.8221(3) 0.4771(2) 0.0242(11) Uani 1 1 d .
H35 H 0.7091 0.8009 0.4475 0.029 Uiso 1 1 calc R
C36 C 0.6618(5) 0.9083(3) 0.5017(2) 0.0252(11) Uani 1 1 d .
H36 H 0.7293 0.9457 0.4893 0.030 Uiso 1 1 calc R
C37 C 0.5744(5) 0.9396(4) 0.5444(2) 0.0301(12) Uani 1 1 d .
H37 H 0.5824 0.9983 0.5616 0.036 Uiso 1 1 calc R
C38 C 0.4745(4) 0.8841(3) 0.5618(2) 0.0221(10) Uani 1 1 d .
H38 H 0.4134 0.9058 0.5901 0.026 Uiso 1 1 calc R
C39 C 0.4456(4) 0.7463(3) 0.03282(19) 0.0221(10) Uani 1 1 d .
H39A H 0.3569 0.7658 0.0351 0.026 Uiso 1 1 calc R
H39B H 0.4448 0.6958 0.0535 0.026 Uiso 1 1 calc R
C40 C 0.5374(4) 0.8159(3) 0.06609(19) 0.0191(10) Uani 1 1 d .
H40 H 0.6279 0.7977 0.0640 0.023 Uiso 1 1 calc R
C41 C 0.5357(5) 0.9010(3) 0.0455(2) 0.0224(11) Uani 1 1 d .
H41A H 0.5797 0.9457 0.0761 0.027 Uiso 1 1 calc R
H41B H 0.4443 0.9143 0.0416 0.027 Uiso 1 1 calc R
C42 C 0.5844(5) 0.8601(3) 0.1702(2) 0.0219(10) Uani 1 1 d .
C43 C 0.5353(4) 0.8605(3) 0.2321(2) 0.0201(10) Uani 1 1 d .
C44 C 0.6111(5) 0.9080(3) 0.2793(2) 0.0254(11) Uani 1 1 d .
H44 H 0.6885 0.9408 0.2713 0.030 Uiso 1 1 calc R
C45 C 0.5730(5) 0.9071(3) 0.3375(2) 0.0277(12) Uani 1 1 d .
H45 H 0.6239 0.9395 0.3696 0.033 Uiso 1 1 calc R
C46 C 0.4609(5) 0.8591(3) 0.3491(2) 0.0308(12) Uani 1 1 d .
H46 H 0.4352 0.8582 0.3892 0.037 Uiso 1 1 calc R
C47 C 0.3860(5) 0.8121(4) 0.3026(2) 0.0308(12) Uani 1 1 d .
H47 H 0.3093 0.7791 0.3111 0.037 Uiso 1 1 calc R
C48 C 0.4213(4) 0.8128(3) 0.2439(2) 0.0237(11) Uani 1 1 d .
H48 H 0.3688 0.7812 0.2120 0.028 Uiso 1 1 calc R
C49 C 0.9573(4) 0.6639(3) -0.0576(2) 0.0189(10) Uani 1 1 d .
C50 C 0.9741(4) 0.5802(3) -0.0534(2) 0.0262(11) Uani 1 1 d .
H50 H 0.9261 0.5527 -0.0251 0.031 Uiso 1 1 calc R
C51 C 1.0615(5) 0.5350(4) -0.0906(2) 0.0316(12) Uani 1 1 d .
H51 H 1.0722 0.4771 -0.0876 0.038 Uiso 1 1 calc R
C52 C 1.1319(5) 0.5750(4) -0.1314(2) 0.0355(14) Uani 1 1 d .
H52 H 1.1903 0.5442 -0.1570 0.043 Uiso 1 1 calc R
C53 C 1.1178(5) 0.6601(4) -0.1355(2) 0.0339(13) Uani 1 1 d .
H53 H 1.1669 0.6877 -0.1634 0.041 Uiso 1 1 calc R
C54 C 1.0322(4) 0.7044(4) -0.0988(2) 0.0272(12) Uani 1 1 d .
H54 H 1.0235 0.7627 -0.1012 0.033 Uiso 1 1 calc R
C55 C 0.7707(4) 0.6626(3) 0.0386(2) 0.0179(9) Uani 1 1 d .
C56 C 0.6940(4) 0.5872(3) 0.0167(2) 0.0209(10) Uani 1 1 d .
H56 H 0.6879 0.5679 -0.0251 0.025 Uiso 1 1 calc R
C57 C 0.6271(5) 0.5405(4) 0.0551(2) 0.0285(12) Uani 1 1 d .
H57 H 0.5772 0.4887 0.0397 0.034 Uiso 1 1 calc R
C58 C 0.6328(5) 0.5695(4) 0.1165(2) 0.0304(12) Uani 1 1 d .
H58 H 0.5852 0.5382 0.1429 0.037 Uiso 1 1 calc R
C59 C 0.7076(5) 0.6435(4) 0.1385(2) 0.0296(12) Uani 1 1 d .
H59 H 0.7115 0.6633 0.1804 0.036 Uiso 1 1 calc R
C60 C 0.7781(4) 0.6903(3) 0.1000(2) 0.0238(11) Uani 1 1 d .
H60 H 0.8309 0.7408 0.1158 0.029 Uiso 1 1 calc R
C61 C 0.9535(4) 0.8088(3) 0.0322(2) 0.0185(10) Uani 1 1 d .
C62 C 1.0592(4) 0.7818(3) 0.0612(2) 0.0238(11) Uani 1 1 d .
H62 H 1.0720 0.7227 0.0567 0.029 Uiso 1 1 calc R
C63 C 1.1456(4) 0.8413(3) 0.0967(2) 0.0248(11) Uani 1 1 d .
H63 H 1.2171 0.8229 0.1164 0.030 Uiso 1 1 calc R
C64 C 1.1265(5) 0.9270(4) 0.1030(2) 0.0273(12) Uani 1 1 d .
H64 H 1.1858 0.9676 0.1268 0.033 Uiso 1 1 calc R
C65 C 1.0218(5) 0.9546(4) 0.0751(2) 0.0324(13) Uani 1 1 d .
H65 H 1.0084 1.0136 0.0800 0.039 Uiso 1 1 calc R
C66 C 0.9372(5) 0.8949(3) 0.0399(2) 0.0245(11) Uani 1 1 d .
H66 H 0.8657 0.9138 0.0204 0.029 Uiso 1 1 calc R
C67 C 0.2959(5) 0.4161(4) 0.6653(2) 0.0293(12) Uani 1 1 d .
H67 H 0.3434 0.4744 0.6720 0.035 Uiso 1 1 calc R
C68 C 0.1940(5) 0.5810(4) 0.1819(2) 0.0307(12) Uani 1 1 d .
H68 H 0.1428 0.5239 0.1761 0.037 Uiso 1 1 calc R

loop_
_atom_site_aniso_label
_atom_site_aniso_U_11
_atom_site_aniso_U_22
_atom_site_aniso_U_33
_atom_site_aniso_U_23
_atom_site_aniso_U_13
_atom_site_aniso_U_12
Se1 0.0181(2) 0.0171(3) 0.0184(2) 0.00143(18) -0.00035(18) 0.00138(19)
Se2 0.0179(2) 0.0195(3) 0.0180(2) 0.00434(18) -0.00154(18) -0.00293(19)
Se3 0.0176(2) 0.0172(3) 0.0188(2) 0.00355(18) -0.00011(18) -0.00151(19)
Se4 0.0199(2) 0.0149(2) 0.0165(2) 0.00363(17) -0.00093(18) 0.00186(19)
Fe1 0.0157(3) 0.0175(4) 0.0153(3) 0.0033(3) -0.0007(2) -0.0004(3)
Fe2 0.0180(3) 0.0267(4) 0.0170(3) 0.0027(3) 0.0023(3) -0.0003(3)
Fe3 0.0166(3) 0.0150(4) 0.0147(3) 0.0016(2) 0.0010(2) 0.0004(3)
Fe4 0.0190(3) 0.0218(4) 0.0177(3) 0.0053(3) -0.0026(3) 0.0013(3)
Cl1 0.0374(7) 0.0396(9) 0.0300(7) 0.0060(6) -0.0067(6) 0.0025(6)
Cl2 0.0517(9) 0.0351(9) 0.0388(8) 0.0135(6) 0.0133(7) 0.0115(7)
Cl3 0.0388(8) 0.0416(9) 0.0531(9) 0.0127(7) -0.0073(7) 0.0138(7)
Cl4 0.0501(9) 0.0443(10) 0.0374(8) 0.0092(7) 0.0161(7) -0.0020(7)
Cl5 0.0383(8) 0.0564(12) 0.0624(11) 0.0063(8) 0.0150(8) 0.0127(8)
Cl6 0.0783(12) 0.0339(9) 0.0465(9) -0.0026(7) -0.0244(8) 0.0137(8)
P1 0.0158(6) 0.0150(6) 0.0182(6) 0.0027(5) 0.0003(5) 0.0013(5)
P2 0.0149(6) 0.0153(6) 0.0185(6) 0.0019(4) -0.0005(5) 0.0015(5)
O1 0.035(2) 0.029(2) 0.038(2) 0.0177(17) -0.0049(17) -0.0046(17)
O2 0.033(2) 0.034(2) 0.033(2) -0.0013(17) -0.0164(17) -0.0050(18)
O3 0.022(2) 0.040(3) 0.069(3) 0.007(2) 0.0006(19) 0.0076(19)
O4 0.037(2) 0.060(3) 0.039(2) 0.028(2) 0.0054(18) -0.003(2)
O5 0.039(2) 0.070(3) 0.026(2) -0.009(2) 0.0017(18) -0.014(2)
O6 0.038(2) 0.026(2) 0.033(2) -0.0086(17) 0.0023(17) 0.0006(17)
O7 0.043(2) 0.027(2) 0.029(2) 0.0060(16) 0.0158(17) -0.0052(18)
O8 0.028(2) 0.043(3) 0.052(3) 0.005(2) 0.0057(19) 0.0109(19)
O9 0.041(2) 0.040(3) 0.025(2) -0.0048(17) -0.0049(17) -0.0034(19)
O10 0.043(2) 0.039(3) 0.033(2) 0.0190(18) -0.0120(17) -0.0122(19)
O11 0.0171(16) 0.028(2) 0.0154(16) 0.0061(13) -0.0016(13) 0.0004(14)
O12 0.0229(18) 0.030(2) 0.0241(18) 0.0072(15) -0.0015(14) -0.0041(16)
O13 0.0207(17) 0.033(2) 0.0134(16) 0.0036(14) 0.0009(13) 0.0035(15)
O14 0.0228(18) 0.043(3) 0.0240(19) 0.0027(16) 0.0062(15) -0.0003(17)
C1 0.017(2) 0.026(3) 0.022(3) 0.001(2) 0.0033(19) 0.001(2)
C2 0.022(3) 0.022(3) 0.025(3) 0.009(2) 0.008(2) 0.007(2)
C3 0.029(3) 0.030(3) 0.032(3) 0.004(2) 0.001(2) -0.005(2)
C4 0.022(3) 0.041(4) 0.022(3) 0.005(2) 0.003(2) 0.002(2)
C5 0.022(3) 0.050(4) 0.025(3) 0.009(3) 0.003(2) -0.005(3)
C6 0.016(2) 0.029(3) 0.021(3) 0.005(2) 0.0010(19) 0.001(2)
C7 0.022(2) 0.019(3) 0.025(3) 0.000(2) 0.000(2) 0.003(2)
C8 0.029(3) 0.026(3) 0.026(3) 0.006(2) -0.007(2) -0.005(2)
C9 0.023(3) 0.029(3) 0.025(3) 0.010(2) -0.001(2) 0.000(2)
C10 0.030(3) 0.038(3) 0.022(3) 0.007(2) -0.007(2) 0.003(2)
C11 0.018(2) 0.020(3) 0.023(2) 0.0079(19) 0.0013(19) 0.006(2)
C12 0.018(2) 0.022(3) 0.015(2) 0.0077(18) -0.0047(18) 0.0014(19)
C13 0.023(2) 0.024(3) 0.020(2) 0.0052(19) -0.0038(19) -0.003(2)
C14 0.023(3) 0.019(3) 0.022(2) 0.0053(19) 0.003(2) 0.004(2)
C15 0.026(3) 0.022(3) 0.017(2) 0.0054(19) 0.0006(19) 0.006(2)
C16 0.018(2) 0.024(3) 0.030(3) 0.010(2) 0.003(2) 0.003(2)
C17 0.027(3) 0.033(3) 0.028(3) 0.009(2) 0.004(2) 0.003(2)
C18 0.039(3) 0.039(3) 0.014(2) 0.002(2) 0.004(2) 0.011(3)
C19 0.023(3) 0.036(3) 0.020(3) -0.003(2) -0.004(2) -0.001(2)
C20 0.024(3) 0.027(3) 0.019(2) 0.000(2) -0.001(2) -0.001(2)
C21 0.016(2) 0.025(3) 0.023(2) 0.009(2) 0.0016(19) 0.004(2)
C22 0.020(2) 0.025(3) 0.022(2) 0.008(2) 0.0012(19) 0.006(2)
C23 0.030(3) 0.031(3) 0.033(3) 0.006(2) 0.003(2) 0.012(2)
C24 0.026(3) 0.047(4) 0.033(3) 0.014(3) 0.007(2) 0.016(3)
C25 0.021(3) 0.057(4) 0.031(3) 0.008(3) 0.000(2) 0.016(3)
C26 0.026(3) 0.026(3) 0.038(3) -0.003(2) -0.004(2) 0.009(2)
C27 0.016(2) 0.016(3) 0.024(2) 0.0006(18) 0.0036(19) 0.0039(19)
C28 0.017(2) 0.019(3) 0.023(2) -0.0004(19) 0.0065(19) 0.002(2)
C29 0.021(2) 0.020(3) 0.027(3) -0.005(2) 0.004(2) -0.006(2)
C30 0.023(3) 0.041(4) 0.020(3) -0.005(2) 0.000(2) 0.001(2)
C31 0.025(3) 0.030(3) 0.022(3) 0.004(2) -0.002(2) 0.002(2)
C32 0.018(2) 0.022(3) 0.026(3) 0.005(2) 0.0043(19) 0.003(2)
C33 0.015(2) 0.020(3) 0.016(2) 0.0037(18) -0.0009(17) 0.0008(19)
C34 0.020(2) 0.021(3) 0.020(2) -0.0018(19) 0.0021(19) -0.001(2)
C35 0.022(2) 0.023(3) 0.028(3) 0.008(2) 0.003(2) 0.002(2)
C36 0.021(2) 0.025(3) 0.031(3) 0.010(2) 0.005(2) -0.003(2)
C37 0.031(3) 0.023(3) 0.036(3) 0.007(2) 0.001(2) -0.006(2)
C38 0.019(2) 0.018(3) 0.027(3) -0.0004(19) 0.006(2) -0.004(2)
C39 0.021(2) 0.026(3) 0.017(2) 0.0006(19) 0.0072(19) 0.000(2)
C40 0.019(2) 0.026(3) 0.014(2) 0.0049(19) 0.0039(18) 0.008(2)
C41 0.029(3) 0.021(3) 0.019(2) 0.0040(19) 0.007(2) 0.012(2)
C42 0.028(3) 0.020(3) 0.019(2) 0.0038(19) 0.002(2) 0.008(2)
C43 0.022(2) 0.020(3) 0.020(2) 0.0071(19) -0.0007(19) 0.005(2)
C44 0.026(3) 0.020(3) 0.029(3) 0.002(2) 0.006(2) 0.002(2)
C45 0.036(3) 0.029(3) 0.016(2) -0.001(2) 0.000(2) 0.004(2)
C46 0.051(3) 0.026(3) 0.017(3) 0.004(2) 0.007(2) 0.011(3)
C47 0.038(3) 0.028(3) 0.025(3) 0.004(2) 0.010(2) 0.000(2)
C48 0.023(3) 0.028(3) 0.021(3) 0.006(2) 0.003(2) -0.001(2)
C49 0.017(2) 0.019(3) 0.019(2) -0.0038(18) -0.0006(18) 0.0042(19)
C50 0.021(3) 0.028(3) 0.030(3) 0.006(2) 0.002(2) 0.002(2)
C51 0.025(3) 0.027(3) 0.043(3) 0.002(2) 0.005(2) 0.014(2)
C52 0.021(3) 0.055(4) 0.029(3) -0.003(3) 0.003(2) 0.012(3)
C53 0.022(3) 0.047(4) 0.035(3) 0.008(3) 0.007(2) 0.010(3)
C54 0.020(2) 0.029(3) 0.032(3) 0.005(2) 0.006(2) 0.002(2)
C55 0.019(2) 0.013(2) 0.022(2) 0.0028(18) -0.0015(18) 0.0076(19)
C56 0.019(2) 0.020(3) 0.025(3) 0.0054(19) 0.0013(19) 0.004(2)
C57 0.026(3) 0.027(3) 0.033(3) 0.008(2) -0.004(2) 0.000(2)
C58 0.021(3) 0.034(3) 0.041(3) 0.018(3) 0.004(2) 0.004(2)
C59 0.033(3) 0.037(3) 0.023(3) 0.011(2) 0.007(2) 0.017(3)
C60 0.020(2) 0.027(3) 0.026(3) 0.006(2) 0.003(2) 0.011(2)
C61 0.017(2) 0.017(3) 0.021(2) 0.0034(18) 0.0003(18) 0.0010(19)
C62 0.018(2) 0.023(3) 0.029(3) 0.000(2) 0.001(2) 0.002(2)
C63 0.016(2) 0.035(3) 0.021(3) -0.001(2) -0.0012(19) 0.004(2)
C64 0.023(3) 0.033(3) 0.024(3) 0.002(2) 0.004(2) -0.003(2)
C65 0.032(3) 0.027(3) 0.036(3) 0.007(2) -0.010(2) -0.007(2)
C66 0.024(3) 0.024(3) 0.024(3) 0.004(2) -0.004(2) -0.002(2)
C67 0.032(3) 0.026(3) 0.031(3) 0.007(2) 0.000(2) 0.001(2)
C68 0.040(3) 0.027(3) 0.025(3) 0.008(2) 0.004(2) -0.001(2)

loop_
_atom_type_symbol
_atom_type_description
_atom_type_scat_dispersion_real
_atom_type_scat_dispersion_imag
_atom_type_scat_source
C C 0.0033 0.0016 'International Tables Vol C Tables 4.2.6.8 and 6.1.1.4'
H H 0.0000 0.0000 'International Tables Vol C Tables 4.2.6.8 and 6.1.1.4'
O O 0.0106 0.0060 'International Tables Vol C Tables 4.2.6.8 and 6.1.1.4'
P P 0.1023 0.0942 'International Tables Vol C Tables 4.2.6.8 and 6.1.1.4'
Cl Cl 0.1484 0.1585 'International Tables Vol C Tables 4.2.6.8 and 6.1.1.4'
Se Se -0.0929 2.2259 'International Tables Vol C Tables 4.2.6.8 and 6.1.1.4'
Fe Fe 0.3463 0.8444 'International Tables Vol C Tables 4.2.6.8 and 6.1.1.4'

loop_
_geom_angle_atom_site_label_1
_geom_angle_atom_site_label_2
_geom_angle_atom_site_label_3
_geom_angle
C11 Se1 Fe2 107.11(13)
C11 Se1 Fe1 113.39(14)
Fe2 Se1 Fe1 64.27(3)
C13 Se2 Fe1 110.55(14)
C13 Se2 Fe2 112.45(15)
Fe1 Se2 Fe2 64.90(3)
C39 Se3 Fe3 111.33(14)
C39 Se3 Fe4 111.51(15)
Fe3 Se3 Fe4 65.26(3)
C41 Se4 Fe4 107.44(15)
C41 Se4 Fe3 113.22(14)
Fe4 Se4 Fe3 65.16(3)
C1 Fe1 C2 92.7(2)
C1 Fe1 P1 92.85(15)
C2 Fe1 P1 97.91(15)
C1 Fe1 Se2 85.77(16)
C2 Fe1 Se2 157.50(15)
P1 Fe1 Se2 104.58(4)
C1 Fe1 Se1 152.44(15)
C2 Fe1 Se1 85.11(16)
P1 Fe1 Se1 114.68(4)
Se2 Fe1 Se1 85.99(3)
C1 Fe1 Fe2 96.41(15)
C2 Fe1 Fe2 100.47(15)
P1 Fe1 Fe2 158.96(4)
Se2 Fe1 Fe2 57.55(2)
Se1 Fe1 Fe2 57.29(2)
C4 Fe2 C5 91.7(2)
C4 Fe2 C3 97.9(2)
C5 Fe2 C3 101.3(2)
C4 Fe2 Se2 86.36(17)
C5 Fe2 Se2 154.71(18)
C3 Fe2 Se2 103.93(17)
C4 Fe2 Se1 159.86(16)
C5 Fe2 Se1 86.66(16)
C3 Fe2 Se1 102.09(17)
Se2 Fe2 Se1 86.66(3)
C4 Fe2 Fe1 102.12(16)
C5 Fe2 Fe1 98.51(16)
C3 Fe2 Fe1 151.25(16)
Se2 Fe2 Fe1 57.54(3)
Se1 Fe2 Fe1 58.44(2)
C6 Fe3 C7 90.6(2)
C6 Fe3 P2 92.23(16)
C7 Fe3 P2 100.41(16)
C6 Fe3 Se3 85.76(15)
C7 Fe3 Se3 151.31(16)
P2 Fe3 Se3 108.16(4)
C6 Fe3 Se4 158.45(15)
C7 Fe3 Se4 87.21(16)
P2 Fe3 Se4 109.25(4)
Se3 Fe3 Se4 85.93(3)
C6 Fe3 Fe4 102.22(15)
C7 Fe3 Fe4 95.68(16)
P2 Fe3 Fe4 158.23(4)
Se3 Fe3 Fe4 57.63(2)
Se4 Fe3 Fe4 56.77(3)
C9 Fe4 C10 93.1(2)
C9 Fe4 C8 102.9(2)
C10 Fe4 C8 98.6(2)
C9 Fe4 Se4 155.03(16)
C10 Fe4 Se4 85.28(17)
C8 Fe4 Se4 102.03(16)
C9 Fe4 Se3 86.75(16)
C10 Fe4 Se3 159.83(17)
C8 Fe4 Se3 101.10(16)
Se4 Fe4 Se3 86.40(3)
C9 Fe4 Fe3 98.39(16)
C10 Fe4 Fe3 103.09(16)
C8 Fe4 Fe3 148.61(16)
Se4 Fe4 Fe3 58.06(2)
Se3 Fe4 Fe3 57.11(2)
C27 P1 C33 104.3(2)
C27 P1 C21 105.4(2)
C33 P1 C21 98.9(2)
C27 P1 Fe1 114.31(14)
C33 P1 Fe1 121.59(16)
C21 P1 Fe1 110.25(15)
C49 P2 C61 100.8(2)
C49 P2 C55 105.1(2)
C61 P2 C55 103.6(2)
C49 P2 Fe3 110.67(15)
C61 P2 Fe3 121.24(16)
C55 P2 Fe3 113.63(15)
C14 O11 C12 115.6(3)
C42 O13 C40 115.3(3)
O1 C1 Fe1 178.9(4)
O2 C2 Fe1 177.2(4)
O3 C3 Fe2 179.2(5)
O4 C4 Fe2 178.7(5)
O5 C5 Fe2 177.4(4)
O6 C6 Fe3 178.5(5)
O7 C7 Fe3 174.9(4)
O8 C8 Fe4 178.4(5)
O9 C9 Fe4 178.3(5)
O10 C10 Fe4 177.3(5)
C12 C11 Se1 111.5(3)
C12 C11 H11A 109.3
Se1 C11 H11A 109.3
C12 C11 H11B 109.3
Se1 C11 H11B 109.3
H11A C11 H11B 108.0
O11 C12 C13 105.1(3)
O11 C12 C11 109.8(4)
C13 C12 C11 114.5(4)
O11 C12 H12 109.1
C13 C12 H12 109.1
C11 C12 H12 109.1
C12 C13 Se2 116.1(3)
C12 C13 H13A 108.3
Se2 C13 H13A 108.3
C12 C13 H13B 108.3
Se2 C13 H13B 108.3
H13A C13 H13B 107.4
O12 C14 O11 122.7(4)
O12 C14 C15 125.2(4)
O11 C14 C15 112.1(4)
C20 C15 C16 119.6(4)
C20 C15 C14 123.2(4)
C16 C15 C14 117.2(4)
C17 C16 C15 120.3(5)
C17 C16 H16 119.9
C15 C16 H16 119.9
C16 C17 C18 119.8(5)
C16 C17 H17 120.1
C18 C17 H17 120.1
C17 C18 C19 120.4(5)
C17 C18 H18 119.8
C19 C18 H18 119.8
C18 C19 C20 119.6(5)
C18 C19 H19 120.2
C20 C19 H19 120.2
C15 C20 C19 120.3(5)
C15 C20 H20 119.8
C19 C20 H20 119.8
C22 C21 C26 118.5(4)
C22 C21 P1 125.7(4)
C26 C21 P1 115.8(4)
C21 C22 C23 120.4(5)
C21 C22 H22 119.8
C23 C22 H22 119.8
C24 C23 C22 119.8(5)
C24 C23 H23 120.1
C22 C23 H23 120.1
C25 C24 C23 120.3(5)
C25 C24 H24 119.9
C23 C24 H24 119.9
C24 C25 C26 119.9(5)
C24 C25 H25 120.0
C26 C25 H25 120.0
C25 C26 C21 121.1(5)
C25 C26 H26 119.5
C21 C26 H26 119.5
C32 C27 C28 118.4(4)
C32 C27 P1 121.4(4)
C28 C27 P1 119.8(3)
C29 C28 C27 120.9(4)
C29 C28 H28 119.6
C27 C28 H28 119.6
C28 C29 C30 120.0(5)
C28 C29 H29 120.0
C30 C29 H29 120.0
C31 C30 C29 120.1(5)
C31 C30 H30 120.0
C29 C30 H30 120.0
C30 C31 C32 120.3(5)
C30 C31 H31 119.8
C32 C31 H31 119.8
C27 C32 C31 120.2(5)
C27 C32 H32 119.9
C31 C32 H32 119.9
C38 C33 C34 118.9(4)
C38 C33 P1 121.1(3)
C34 C33 P1 119.7(4)
C35 C34 C33 120.4(5)
C35 C34 H34 119.8
C33 C34 H34 119.8
C34 C35 C36 120.2(5)
C34 C35 H35 119.9
C36 C35 H35 119.9
C37 C36 C35 119.9(4)
C37 C36 H36 120.1
C35 C36 H36 120.1
C36 C37 C38 119.5(5)
C36 C37 H37 120.2
C38 C37 H37 120.2
C33 C38 C37 120.9(4)
C33 C38 H38 119.5
C37 C38 H38 119.5
C40 C39 Se3 115.8(3)
C40 C39 H39A 108.3
Se3 C39 H39A 108.3
C40 C39 H39B 108.3
Se3 C39 H39B 108.3
H39A C39 H39B 107.4
O13 C40 C39 104.4(3)
O13 C40 C41 108.6(4)
C39 C40 C41 114.9(4)
O13 C40 H40 109.6
C39 C40 H40 109.6
C41 C40 H40 109.6
C40 C41 Se4 112.8(3)
C40 C41 H41A 109.0
Se4 C41 H41A 109.0
C40 C41 H41B 109.0
Se4 C41 H41B 109.0
H41A C41 H41B 107.8
O14 C42 O13 123.8(4)
O14 C42 C43 124.3(4)
O13 C42 C43 111.9(4)
C48 C43 C44 120.1(4)
C48 C43 C42 122.2(4)
C44 C43 C42 117.6(4)
C45 C44 C43 119.8(5)
C45 C44 H44 120.1
C43 C44 H44 120.1
C44 C45 C46 120.0(5)
C44 C45 H45 120.0
C46 C45 H45 120.0
C45 C46 C47 120.3(4)
C45 C46 H46 119.8
C47 C46 H46 119.8
C46 C47 C48 120.8(5)
C46 C47 H47 119.6
C48 C47 H47 119.6
C47 C48 C43 119.0(5)
C47 C48 H48 120.5
C43 C48 H48 120.5
C50 C49 C54 118.8(4)
C50 C49 P2 125.4(4)
C54 C49 P2 115.8(4)
C49 C50 C51 120.6(5)
C49 C50 H50 119.7
C51 C50 H50 119.7
C52 C51 C50 119.8(5)
C52 C51 H51 120.1
C50 C51 H51 120.1
C51 C52 C53 120.3(5)
C51 C52 H52 119.9
C53 C52 H52 119.9
C54 C53 C52 119.7(5)
C54 C53 H53 120.1
C52 C53 H53 120.1
C53 C54 C49 120.7(5)
C53 C54 H54 119.6
C49 C54 H54 119.6
C60 C55 C56 118.8(4)
C60 C55 P2 121.5(4)
C56 C55 P2 119.2(3)
C57 C56 C55 120.9(5)
C57 C56 H56 119.5
C55 C56 H56 119.5
C56 C57 C58 119.9(5)
C56 C57 H57 120.0
C58 C57 H57 120.0
C59 C58 C57 119.7(5)
C59 C58 H58 120.2
C57 C58 H58 120.2
C58 C59 C60 120.7(5)
C58 C59 H59 119.6
C60 C59 H59 119.6
C55 C60 C59 119.9(5)
C55 C60 H60 120.1
C59 C60 H60 120.1
C66 C61 C62 118.5(4)
C66 C61 P2 122.1(4)
C62 C61 P2 119.5(4)
C63 C62 C61 120.3(5)
C63 C62 H62 119.8
C61 C62 H62 119.8
C64 C63 C62 119.5(5)
C64 C63 H63 120.3
C62 C63 H63 120.3
C63 C64 C65 120.9(5)
C63 C64 H64 119.6
C65 C64 H64 119.6
C66 C65 C64 119.0(5)
C66 C65 H65 120.5
C64 C65 H65 120.5
C61 C66 C65 121.9(5)
C61 C66 H66 119.1
C65 C66 H66 119.1
Cl3 C67 Cl2 110.3(3)
Cl3 C67 Cl1 110.2(3)
Cl2 C67 Cl1 109.7(3)
Cl3 C67 H67 108.9
Cl2 C67 H67 108.9
Cl1 C67 H67 108.9
Cl6 C68 Cl4 110.4(3)
Cl6 C68 Cl5 110.4(3)
Cl4 C68 Cl5 109.3(3)
Cl6 C68 H68 108.9
Cl4 C68 H68 108.9
Cl5 C68 H68 108.9

loop_
_geom_bond_atom_site_label_1
_geom_bond_atom_site_label_2
_geom_bond_distance
Se1 C11 1.983(4)
Se1 Fe2 2.3827(8)
Se1 Fe1 2.4129(8)
Se2 C13 1.968(4)
Se2 Fe1 2.3768(8)
Se2 Fe2 2.3771(9)
Se3 C39 1.967(4)
Se3 Fe3 2.3737(8)
Se3 Fe4 2.3873(8)
Se4 C41 1.977(4)
Se4 Fe4 2.3664(9)
Se4 Fe3 2.4007(8)
Fe1 C1 1.768(5)
Fe1 C2 1.768(5)
Fe1 P1 2.2481(13)
Fe1 Fe2 2.5509(9)
Fe2 C4 1.789(5)
Fe2 C5 1.799(6)
Fe2 C3 1.801(6)
Fe3 C6 1.763(5)
Fe3 C7 1.768(5)
Fe3 P2 2.2589(13)
Fe3 Fe4 2.5673(9)
Fe4 C9 1.794(5)
Fe4 C10 1.795(5)
Fe4 C8 1.806(5)
Cl1 C67 1.766(5)
Cl2 C67 1.765(5)
Cl3 C67 1.759(5)
Cl4 C68 1.759(5)
Cl5 C68 1.767(6)
Cl6 C68 1.750(5)
P1 C27 1.826(5)
P1 C33 1.833(5)
P1 C21 1.843(5)
P2 C49 1.835(4)
P2 C61 1.836(5)
P2 C55 1.841(5)
O1 C1 1.152(6)
O2 C2 1.151(6)
O3 C3 1.149(6)
O4 C4 1.146(6)
O5 C5 1.144(6)
O6 C6 1.158(6)
O7 C7 1.151(5)
O8 C8 1.145(6)
O9 C9 1.143(6)
O10 C10 1.149(6)
O11 C14 1.360(5)
O11 C12 1.467(5)
O12 C14 1.212(6)
O13 C42 1.354(6)
O13 C40 1.472(5)
O14 C42 1.211(5)
C11 C12 1.507(6)
C11 H11A 0.9900
C11 H11B 0.9900
C12 C13 1.501(6)
C12 H12 1.0000
C13 H13A 0.9900
C13 H13B 0.9900
C14 C15 1.486(6)
C15 C20 1.376(7)
C15 C16 1.395(6)
C16 C17 1.377(6)
C16 H16 0.9500
C17 C18 1.379(7)
C17 H17 0.9500
C18 C19 1.385(7)
C18 H18 0.9500
C19 C20 1.388(6)
C19 H19 0.9500
C20 H20 0.9500
C21 C22 1.385(7)
C21 C26 1.401(7)
C22 C23 1.408(7)
C22 H22 0.9500
C23 C24 1.385(7)
C23 H23 0.9500
C24 C25 1.375(8)
C24 H24 0.9500
C25 C26 1.388(7)
C25 H25 0.9500
C26 H26 0.9500
C27 C32 1.403(6)
C27 C28 1.404(6)
C28 C29 1.383(6)
C28 H28 0.9500
C29 C30 1.400(7)
C29 H29 0.9500
C30 C31 1.369(7)
C30 H30 0.9500
C31 C32 1.407(7)
C31 H31 0.9500
C32 H32 0.9500
C33 C38 1.384(7)
C33 C34 1.402(6)
C34 C35 1.383(6)
C34 H34 0.9500
C35 C36 1.392(7)
C35 H35 0.9500
C36 C37 1.390(7)
C36 H36 0.9500
C37 C38 1.397(6)
C37 H37 0.9500
C38 H38 0.9500
C39 C40 1.498(6)
C39 H39A 0.9900
C39 H39B 0.9900
C40 C41 1.502(6)
C40 H40 1.0000
C41 H41A 0.9900
C41 H41B 0.9900
C42 C43 1.493(6)
C43 C48 1.395(6)
C43 C44 1.402(7)
C44 C45 1.378(6)
C44 H44 0.9500
C45 C46 1.381(7)
C45 H45 0.9500
C46 C47 1.381(7)
C46 H46 0.9500
C47 C48 1.382(6)
C47 H47 0.9500
C48 H48 0.9500
C49 C50 1.376(7)
C49 C54 1.411(6)
C50 C51 1.402(7)
C50 H50 0.9500
C51 C52 1.379(7)
C51 H51 0.9500
C52 C53 1.392(8)
C52 H52 0.9500
C53 C54 1.377(7)
C53 H53 0.9500
C54 H54 0.9500
C55 C60 1.391(6)
C55 C56 1.399(7)
C56 C57 1.380(6)
C56 H56 0.9500
C57 C58 1.393(7)
C57 H57 0.9500
C58 C59 1.374(8)
C58 H58 0.9500
C59 C60 1.400(7)
C59 H59 0.9500
C60 H60 0.9500
C61 C66 1.377(7)
C61 C62 1.402(6)
C62 C63 1.395(7)
C62 H62 0.9500
C63 C64 1.379(7)
C63 H63 0.9500
C64 C65 1.385(7)
C64 H64 0.9500
C65 C66 1.383(7)
C65 H65 0.9500
C66 H66 0.9500
C67 H67 1.0000
C68 H68 1.0000

loop_
_geom_torsion_atom_site_label_1
_geom_torsion_atom_site_label_2
_geom_torsion_atom_site_label_3
_geom_torsion_atom_site_label_4
_geom_torsion
C13 Se2 Fe1 C1 -153.7(2)
Fe2 Se2 Fe1 C1 100.36(15)
C13 Se2 Fe1 C2 119.5(4)
Fe2 Se2 Fe1 C2 13.6(4)
C13 Se2 Fe1 P1 -61.85(16)
Fe2 Se2 Fe1 P1 -167.80(5)
C13 Se2 Fe1 Se1 52.62(16)
Fe2 Se2 Fe1 Se1 -53.33(3)
C13 Se2 Fe1 Fe2 105.94(16)
C11 Se1 Fe1 C1 -117.8(4)
Fe2 Se1 Fe1 C1 -19.3(3)
C11 Se1 Fe1 C2 155.8(2)
Fe2 Se1 Fe1 C2 -105.77(14)
C11 Se1 Fe1 P1 59.29(15)
Fe2 Se1 Fe1 P1 157.76(5)
C11 Se1 Fe1 Se2 -44.92(14)
Fe2 Se1 Fe1 Se2 53.55(3)
C11 Se1 Fe1 Fe2 -98.47(14)
C13 Se2 Fe2 C4 150.1(2)
Fe1 Se2 Fe2 C4 -106.85(16)
C13 Se2 Fe2 C5 -123.7(4)
Fe1 Se2 Fe2 C5 -20.7(4)
C13 Se2 Fe2 C3 52.8(2)
Fe1 Se2 Fe2 C3 155.89(17)
C13 Se2 Fe2 Se1 -48.81(14)
Fe1 Se2 Fe2 Se1 54.25(3)
C13 Se2 Fe2 Fe1 -103.06(14)
C11 Se1 Fe2 C4 124.6(5)
Fe1 Se1 Fe2 C4 16.4(5)
C11 Se1 Fe2 C5 -149.7(2)
Fe1 Se1 Fe2 C5 102.11(18)
C11 Se1 Fe2 C3 -48.8(2)
Fe1 Se1 Fe2 C3 -157.03(18)
C11 Se1 Fe2 Se2 54.74(14)
Fe1 Se1 Fe2 Se2 -53.48(3)
C11 Se1 Fe2 Fe1 108.22(14)
C1 Fe1 Fe2 C4 -3.2(2)
C2 Fe1 Fe2 C4 -97.1(2)
P1 Fe1 Fe2 C4 112.4(2)
Se2 Fe1 Fe2 C4 77.67(17)
Se1 Fe1 Fe2 C4 -174.29(18)
C1 Fe1 Fe2 C5 90.4(2)
C2 Fe1 Fe2 C5 -3.5(2)
P1 Fe1 Fe2 C5 -154.0(2)
Se2 Fe1 Fe2 C5 171.23(19)
Se1 Fe1 Fe2 C5 -80.73(19)
C1 Fe1 Fe2 C3 -136.4(4)
C2 Fe1 Fe2 C3 129.7(4)
P1 Fe1 Fe2 C3 -20.8(4)
Se2 Fe1 Fe2 C3 -55.5(4)
Se1 Fe1 Fe2 C3 52.5(4)
C1 Fe1 Fe2 Se2 -80.83(16)
C2 Fe1 Fe2 Se2 -174.77(15)
P1 Fe1 Fe2 Se2 34.74(13)
Se1 Fe1 Fe2 Se2 108.04(3)
C1 Fe1 Fe2 Se1 171.13(16)
C2 Fe1 Fe2 Se1 77.19(15)
P1 Fe1 Fe2 Se1 -73.30(13)
Se2 Fe1 Fe2 Se1 -108.04(3)
C39 Se3 Fe3 C6 148.0(2)
Fe4 Se3 Fe3 C6 -107.36(16)
C39 Se3 Fe3 C7 -128.6(4)
Fe4 Se3 Fe3 C7 -23.9(3)
C39 Se3 Fe3 P2 56.99(16)
Fe4 Se3 Fe3 P2 161.68(5)
C39 Se3 Fe3 Se4 -51.94(16)
Fe4 Se3 Fe3 Se4 52.74(3)
C39 Se3 Fe3 Fe4 -104.68(16)
C41 Se4 Fe3 C6 113.3(4)
Fe4 Se4 Fe3 C6 14.1(4)
C41 Se4 Fe3 C7 -162.1(2)
Fe4 Se4 Fe3 C7 98.64(16)
C41 Se4 Fe3 P2 -62.06(17)
Fe4 Se4 Fe3 P2 -161.31(4)
C41 Se4 Fe3 Se3 45.77(16)
Fe4 Se4 Fe3 Se3 -53.48(2)
C41 Se4 Fe3 Fe4 99.25(16)
C41 Se4 Fe4 C9 -129.4(4)
Fe3 Se4 Fe4 C9 -21.4(4)
C41 Se4 Fe4 C10 143.3(2)
Fe3 Se4 Fe4 C10 -108.61(17)
C41 Se4 Fe4 C8 45.5(2)
Fe3 Se4 Fe4 C8 153.59(16)
C41 Se4 Fe4 Se3 -55.07(14)
Fe3 Se4 Fe4 Se3 53.00(2)
C41 Se4 Fe4 Fe3 -108.06(14)
C39 Se3 Fe4 C9 -153.4(2)
Fe3 Se3 Fe4 C9 102.16(16)
C39 Se3 Fe4 C10 116.4(5)
Fe3 Se3 Fe4 C10 12.0(5)
C39 Se3 Fe4 C8 -51.0(2)
Fe3 Se3 Fe4 C8 -155.37(17)
C39 Se3 Fe4 Se4 50.60(15)
Fe3 Se3 Fe4 Se4 -53.81(3)
C39 Se3 Fe4 Fe3 104.41(15)
C6 Fe3 Fe4 C9 -3.7(2)
C7 Fe3 Fe4 C9 88.2(2)
P2 Fe3 Fe4 C9 -134.25(19)
Se3 Fe3 Fe4 C9 -80.59(15)
Se4 Fe3 Fe4 C9 171.06(16)
C6 Fe3 Fe4 C10 -98.9(2)
C7 Fe3 Fe4 C10 -7.1(2)
P2 Fe3 Fe4 C10 130.5(2)
Se3 Fe3 Fe4 C10 -175.79(18)
Se4 Fe3 Fe4 C10 75.85(18)
C6 Fe3 Fe4 C8 128.6(4)
C7 Fe3 Fe4 C8 -139.5(4)
P2 Fe3 Fe4 C8 -1.9(4)
Se3 Fe3 Fe4 C8 51.7(3)
Se4 Fe3 Fe4 C8 -56.6(3)
C6 Fe3 Fe4 Se4 -174.76(15)
C7 Fe3 Fe4 Se4 -82.90(16)
P2 Fe3 Fe4 Se4 54.70(12)
Se3 Fe3 Fe4 Se4 108.36(3)
C6 Fe3 Fe4 Se3 76.89(15)
C7 Fe3 Fe4 Se3 168.74(16)
P2 Fe3 Fe4 Se3 -53.66(12)
Se4 Fe3 Fe4 Se3 -108.36(3)
C1 Fe1 P1 C27 89.2(2)
C2 Fe1 P1 C27 -177.7(2)
Se2 Fe1 P1 C27 2.87(17)
Se1 Fe1 P1 C27 -89.42(17)
Fe2 Fe1 P1 C27 -26.9(2)
C1 Fe1 P1 C33 -144.2(2)
C2 Fe1 P1 C33 -51.1(2)
Se2 Fe1 P1 C33 129.42(17)
Se1 Fe1 P1 C33 37.13(18)
Fe2 Fe1 P1 C33 99.6(2)
C1 Fe1 P1 C21 -29.3(2)
C2 Fe1 P1 C21 63.8(2)
Se2 Fe1 P1 C21 -115.67(18)
Se1 Fe1 P1 C21 152.04(17)
Fe2 Fe1 P1 C21 -145.5(2)
C6 Fe3 P2 C49 31.6(2)
C7 Fe3 P2 C49 -59.4(2)
Se3 Fe3 P2 C49 117.88(17)
Se4 Fe3 P2 C49 -150.09(17)
Fe4 Fe3 P2 C49 163.61(18)
C6 Fe3 P2 C61 149.2(2)
C7 Fe3 P2 C61 58.1(2)
Se3 Fe3 P2 C61 -124.56(16)
Se4 Fe3 P2 C61 -32.53(17)
Fe4 Fe3 P2 C61 -78.8(2)
C6 Fe3 P2 C55 -86.4(2)
C7 Fe3 P2 C55 -177.4(2)
Se3 Fe3 P2 C55 -0.11(17)
Se4 Fe3 P2 C55 91.93(17)
Fe4 Fe3 P2 C55 45.6(2)
C2 Fe1 C1 O1 125(24)
P1 Fe1 C1 O1 -137(24)
Se2 Fe1 C1 O1 -33(24)
Se1 Fe1 C1 O1 40(24)
Fe2 Fe1 C1 O1 24(24)
C1 Fe1 C2 O2 -97(9)
P1 Fe1 C2 O2 170(9)
Se2 Fe1 C2 O2 -11(10)
Se1 Fe1 C2 O2 56(9)
Fe2 Fe1 C2 O2 0(9)
C4 Fe2 C3 O3 -16(41)
C5 Fe2 C3 O3 -109(41)
Se2 Fe2 C3 O3 73(41)
Se1 Fe2 C3 O3 162(100)
Fe1 Fe2 C3 O3 118(41)
C5 Fe2 C4 O4 166(23)
C3 Fe2 C4 O4 64(23)
Se2 Fe2 C4 O4 -40(23)
Se1 Fe2 C4 O4 -109(22)
Fe1 Fe2 C4 O4 -95(23)
C4 Fe2 C5 O5 125(13)
C3 Fe2 C5 O5 -137(13)
Se2 Fe2 C5 O5 40(13)
Se1 Fe2 C5 O5 -35(13)
Fe1 Fe2 C5 O5 22(13)
C7 Fe3 C6 O6 -94(18)
P2 Fe3 C6 O6 165(18)
Se3 Fe3 C6 O6 57(18)
Se4 Fe3 C6 O6 -10(18)
Fe4 Fe3 C6 O6 2(18)
C6 Fe3 C7 O7 60(5)
P2 Fe3 C7 O7 152(5)
Se3 Fe3 C7 O7 -22(5)
Se4 Fe3 C7 O7 -99(5)
Fe4 Fe3 C7 O7 -43(5)
C9 Fe4 C8 O8 166(18)
C10 Fe4 C8 O8 -99(19)
Se4 Fe4 C8 O8 -12(19)
Se3 Fe4 C8 O8 77(19)
Fe3 Fe4 C8 O8 35(19)
C10 Fe4 C9 O9 114(17)
C8 Fe4 C9 O9 -146(17)
Se4 Fe4 C9 O9 29(17)
Se3 Fe4 C9 O9 -45(17)
Fe3 Fe4 C9 O9 11(17)
C9 Fe4 C10 O10 -150(11)
C8 Fe4 C10 O10 106(11)
Se4 Fe4 C10 O10 5(11)
Se3 Fe4 C10 O10 -61(11)
Fe3 Fe4 C10 O10 -51(11)
Fe2 Se1 C11 C12 -75.6(3)
Fe1 Se1 C11 C12 -6.8(3)
C14 O11 C12 C13 -152.5(4)
C14 O11 C12 C11 83.9(5)
Se1 C11 C12 O11 -166.0(3)
Se1 C11 C12 C13 76.1(4)
O11 C12 C13 Se2 172.9(3)
C11 C12 C13 Se2 -66.6(5)
Fe1 Se2 C13 C12 -12.2(4)
Fe2 Se2 C13 C12 58.2(4)
C12 O11 C14 O12 -6.2(7)
C12 O11 C14 C15 172.7(4)
O12 C14 C15 C20 165.2(5)
O11 C14 C15 C20 -13.7(7)
O12 C14 C15 C16 -13.4(7)
O11 C14 C15 C16 167.7(4)
C20 C15 C16 C17 1.0(7)
C14 C15 C16 C17 179.6(5)
C15 C16 C17 C18 -0.5(8)
C16 C17 C18 C19 -0.1(8)
C17 C18 C19 C20 0.2(8)
C16 C15 C20 C19 -0.8(7)
C14 C15 C20 C19 -179.3(5)
C18 C19 C20 C15 0.2(8)
C27 P1 C21 C22 -5.2(4)
C33 P1 C21 C22 -112.8(4)
Fe1 P1 C21 C22 118.6(4)
C27 P1 C21 C26 176.2(4)
C33 P1 C21 C26 68.6(4)
Fe1 P1 C21 C26 -60.0(4)
C26 C21 C22 C23 1.6(7)
P1 C21 C22 C23 -177.0(4)
C21 C22 C23 C24 -0.1(7)
C22 C23 C24 C25 -1.3(8)
C23 C24 C25 C26 1.0(8)
C24 C25 C26 C21 0.6(8)
C22 C21 C26 C25 -1.9(7)
P1 C21 C26 C25 176.8(4)
C33 P1 C27 C32 -23.9(4)
C21 P1 C27 C32 -127.6(4)
Fe1 P1 C27 C32 111.2(3)
C33 P1 C27 C28 164.3(4)
C21 P1 C27 C28 60.6(4)
Fe1 P1 C27 C28 -60.6(4)
C32 C27 C28 C29 2.6(7)
P1 C27 C28 C29 174.7(3)
C27 C28 C29 C30 -2.9(7)
C28 C29 C30 C31 1.2(7)
C29 C30 C31 C32 0.8(7)
C28 C27 C32 C31 -0.6(7)
P1 C27 C32 C31 -172.6(3)
C30 C31 C32 C27 -1.1(7)
C27 P1 C33 C38 133.0(4)
C21 P1 C33 C38 -118.5(4)
Fe1 P1 C33 C38 2.1(5)
C27 P1 C33 C34 -53.0(4)
C21 P1 C33 C34 55.5(4)
Fe1 P1 C33 C34 176.0(3)
C38 C33 C34 C35 -0.7(7)
P1 C33 C34 C35 -174.7(4)
C33 C34 C35 C36 1.7(7)
C34 C35 C36 C37 -1.0(7)
C35 C36 C37 C38 -0.7(7)
C34 C33 C38 C37 -1.1(7)
P1 C33 C38 C37 172.9(4)
C36 C37 C38 C33 1.7(7)
Fe3 Se3 C39 C40 10.7(4)
Fe4 Se3 C39 C40 -60.1(4)
C42 O13 C40 C39 157.6(4)
C42 O13 C40 C41 -79.4(5)
Se3 C39 C40 O13 -174.9(3)
Se3 C39 C40 C41 66.3(5)
O13 C40 C41 Se4 169.6(3)
C39 C40 C41 Se4 -74.0(4)
Fe4 Se4 C41 C40 74.2(4)
Fe3 Se4 C41 C40 4.3(4)
C40 O13 C42 O14 3.0(7)
C40 O13 C42 C43 -175.8(4)
O14 C42 C43 C48 -165.7(5)
O13 C42 C43 C48 13.1(6)
O14 C42 C43 C44 11.6(7)
O13 C42 C43 C44 -169.6(4)
C48 C43 C44 C45 0.4(7)
C42 C43 C44 C45 -176.9(4)
C43 C44 C45 C46 0.3(8)
C44 C45 C46 C47 -0.4(8)
C45 C46 C47 C48 -0.3(8)
C46 C47 C48 C43 1.1(8)
C44 C43 C48 C47 -1.1(7)
C42 C43 C48 C47 176.1(5)
C61 P2 C49 C50 113.2(4)
C55 P2 C49 C50 5.8(5)
Fe3 P2 C49 C50 -117.3(4)
C61 P2 C49 C54 -67.9(4)
C55 P2 C49 C54 -175.3(4)
Fe3 P2 C49 C54 61.6(4)
C54 C49 C50 C51 -1.8(7)
P2 C49 C50 C51 177.1(4)
C49 C50 C51 C52 0.4(8)
C50 C51 C52 C53 0.8(8)
C51 C52 C53 C54 -0.6(8)
C52 C53 C54 C49 -0.8(8)
C50 C49 C54 C53 2.0(7)
P2 C49 C54 C53 -177.0(4)
C49 P2 C55 C60 122.5(4)
C61 P2 C55 C60 17.2(4)
Fe3 P2 C55 C60 -116.3(3)
C49 P2 C55 C56 -65.5(4)
C61 P2 C55 C56 -170.8(4)
Fe3 P2 C55 C56 55.7(4)
C60 C55 C56 C57 -0.3(7)
P2 C55 C56 C57 -172.5(4)
C55 C56 C57 C58 1.6(7)
C56 C57 C58 C59 -1.5(7)
C57 C58 C59 C60 0.1(7)
C56 C55 C60 C59 -1.1(7)
P2 C55 C60 C59 170.9(4)
C58 C59 C60 C55 1.2(7)
C49 P2 C61 C66 134.0(4)
C55 P2 C61 C66 -117.4(4)
Fe3 P2 C61 C66 11.6(4)
C49 P2 C61 C62 -46.1(4)
C55 P2 C61 C62 62.6(4)
Fe3 P2 C61 C62 -168.5(3)
C66 C61 C62 C63 -0.3(7)
P2 C61 C62 C63 179.7(3)
C61 C62 C63 C64 -0.1(7)
C62 C63 C64 C65 0.7(7)
C63 C64 C65 C66 -0.9(7)
C62 C61 C66 C65 0.1(7)
P2 C61 C66 C65 -179.9(4)
C64 C65 C66 C61 0.5(7)
